data_2106349
loop_
_publ_author_name
'Joensson, P.G.'
'Hamilton, W.C.'

_publ_section_title
;
 Neutron and X-ray diffraction studies of hydrazinium sulfate, N2 H6 S O4
;
_journal_name_full 'Acta Crystallographica B (24,1968-38,1982)'
_journal_page_first 536
_journal_page_last 546
_journal_volume 26
_journal_year 1970
_chemical_formula_sum 'H6 N2 O4 S'
_chemical_name_systematic '(N2 H6) (S O4)'
_space_group_IT_number 19
_symmetry_space_group_name_Hall 'P 2ac 2ab'
_symmetry_space_group_name_H-M 'P 21 21 21'
_cell_angle_alpha 90
_cell_angle_beta 90
_cell_angle_gamma 90
_cell_formula_units_Z 4
_cell_length_a 8.251
_cell_length_b 9.159
_cell_length_c 5.532
_cell_volume 418.058
_citation_journal_id_ASTM ACBCAR
_cod_data_source_file Joensson_ACBCAR_1970_1805.cif
_cod_data_source_block H6N2O4S1
_cod_original_cell_volume 418.0583
_cod_original_formula_sum 'H6 N2 O4 S1'
_cod_database_code 2106349

loop_
_symmetry_equiv_pos_as_xyz
x,y,z
-x+1/2,-y,z+1/2
x+1/2,-y+1/2,-z
-x,y+1/2,-z+1/2

loop_
_atom_site_label
_atom_site_type_symbol
_atom_site_fract_x
_atom_site_fract_y
_atom_site_fract_z
_atom_site_occupancy
_atom_site_U_iso_or_equiv
H1 H+1 0.0776 0.3574 0.6141 1 0.0
O3 O-2 -0.16308 0.19281 0.19338 1 0.0
H2 H+1 0.0112 0.4235 0.8876 1 0.0
H3 H+1 0.0512 0.2398 0.8509 1 0.0
O4 O-2 -0.13238 -0.08091 0.17444 1 0.0
H4 H+1 -0.1591 0.2329 0.5698 1 0.0
H6 H+1 -0.2209 0.2969 0.8281 1 0.0
N1 N-2 0.00953 0.33392 0.76654 1 0.0
H5 H+1 -0.1916 0.4026 0.61 1 0.0
O2 O-2 0.02541 0.07221 0.45427 1 0.0
N2 N-2 -0.15386 0.31239 0.69043 1 0.0
S1 S+6 -0.05125 0.06917 0.21345 1 0.0
O1 O-2 0.07963 0.08617 0.0278 1 0.0
